data_7116489
loop_
_publ_author_name
'de Sousa, David P.'
'Bigelow, Jennifer O.'
'Sundberg, Jonas'
'Que, Lawrence'
'McKenzie, Christine J.'

_publ_section_title
;
 Caught! Crystal trapping of a side-on peroxo bound to Cr(iv).
;
_journal_issue 14
_journal_name_full 'Chemical communications (Cambridge, England)'
_journal_page_first 2802
_journal_paper_doi 10.1039/c4cc08785b
_journal_volume 51
_journal_year 2015
_chemical_formula_sum 'C22 H33 Cl2 Cr N5 O19'
_chemical_formula_weight 794.42
_chemical_name_common 4
_chemical_name_systematic '(N,N,N-tris(2-pyridylmethyl)ethylenediamine-N-acetate)chromium(IV)peroxo diperhlorate'
_chemical_properties_physical 'rapid decomposition though loss of co-crystallised molecules and possible auto oxidation'
_space_group_crystal_system monoclinic
_space_group_IT_number 14
_space_group_name_Hall '-P 2yn'
_space_group_name_H-M_alt 'P 1 21/n 1'
_symmetry_space_group_name_Hall '-P 2yn'
_symmetry_space_group_name_H-M 'P 1 21/n 1'
_atom_sites_solution_hydrogens mixed
_atom_sites_solution_primary direct
_atom_sites_solution_secondary difmap
_audit_creation_method SHELXL-2013
_audit_update_record
;
2014-12-21 deposited with the CCDC.
2015-01-07 downloaded from the CCDC.
;
_cell_angle_alpha 90
_cell_angle_beta 118.237(5)
_cell_angle_gamma 90
_cell_formula_units_Z 4
_cell_length_a 15.2360(16)
_cell_length_b 14.7664(16)
_cell_length_c 16.0081(17)
_cell_measurement_temperature 150.0(2)
_cell_volume 3172.9(6)
_computing_cell_refinement 'SAINT v.7.68a (Bruker, 2010)'
_computing_data_collection 'APEX2 v.2010.1-2 (Bruker Nonius, 2010)'
_computing_data_reduction 'SAINT v.7.68a (Bruker, 2010)'
_computing_molecular_graphics 'Mercury 3.11 (Macrae at al., 2008) and POV-RAY (Cason, 2004)'
_computing_publication_material 'SHELX-2013 (Sheldrick, 2008)'
_computing_structure_refinement 'SHELXL-2014/6 (Sheldrick, 2014)'
_computing_structure_solution 'SHELXS-2013 (Sheldrick, 2008)'
_diffrn_ambient_temperature 150.0(2)
_diffrn_detector_area_resol_mean 9.1
_diffrn_measured_fraction_theta_full 0.993
_diffrn_measured_fraction_theta_max 0.992
_diffrn_measurement_device_type 'Bruker-Nonius X8APEX-II CCD'
_diffrn_measurement_method 'thin-slice \w and \f scans'
_diffrn_radiation_type MoK\a
_diffrn_radiation_wavelength 0.71073
_diffrn_reflns_av_R_equivalents 0.0816
_diffrn_reflns_av_unetI/netI 0.0607
_diffrn_reflns_Laue_measured_fraction_full 0.993
_diffrn_reflns_Laue_measured_fraction_max 0.992
_diffrn_reflns_limit_h_max 19
_diffrn_reflns_limit_h_min -19
_diffrn_reflns_limit_k_max 18
_diffrn_reflns_limit_k_min -18
_diffrn_reflns_limit_l_max 20
_diffrn_reflns_limit_l_min -18
_diffrn_reflns_number 43336
_diffrn_reflns_point_group_measured_fraction_full 0.993
_diffrn_reflns_point_group_measured_fraction_max 0.992
_diffrn_reflns_theta_full 25.242
_diffrn_reflns_theta_max 26.372
_diffrn_reflns_theta_min 3.753
_diffrn_source 'fine-focus sealed-tube'
_exptl_absorpt_coefficient_mu 0.623
_exptl_absorpt_correction_type multi-scan
_exptl_absorpt_process_details 'SADABS v2008/1 (Sheldrick, 2008)'
_exptl_crystal_colour purple
_exptl_crystal_density_diffrn 1.674
_exptl_crystal_description plate
_exptl_crystal_F_000 1647
_exptl_crystal_recrystallization_method 'Re-crystallisation from solvent: 33% H2O2 in water'
_exptl_crystal_size_max 0.280
_exptl_crystal_size_mid 0.130
_exptl_crystal_size_min 0.040
_exptl_transmission_factor_max 0.7461
_exptl_transmission_factor_min 0.5698
_refine_diff_density_max 2.215
_refine_diff_density_min -0.779
_refine_diff_density_rms 0.174
_refine_ls_extinction_method none
_refine_ls_goodness_of_fit_ref 1.054
_refine_ls_hydrogen_treatment mixed
_refine_ls_number_parameters 473
_refine_ls_number_reflns 6430
_refine_ls_number_restraints 10
_refine_ls_restrained_S_all 1.053
_refine_ls_R_factor_all 0.1298
_refine_ls_R_factor_gt 0.1030
_refine_ls_shift/su_max 0.000
_refine_ls_shift/su_mean 0.000
_refine_ls_weighting_details 'w=1/[\s^2^(Fo^2^)+(0.1406P)^2^+33.1301P] where P=(Fo^2^+2Fc^2^)/3'
_refine_ls_wR_factor_gt 0.2841
_refine_ls_wR_factor_ref 0.3020
_reflns_Friedel_coverage 0.000
_reflns_number_gt 4722
_reflns_number_total 6430
_reflns_threshold_expression 'I > 2\s(I)'
_cod_data_source_file c4cc08785b2.cif
_cod_data_source_block publication_text
_cod_database_code 7116489
_chemical_name_id '[CrO2(tpenaH)](ClO4)2(H2O2)4'
_shelx_space_group_comment
; 
The symmetry employed for this shelxl refinement is uniquely defined 
by the following loop, which should always be used as a source of 
symmetry information in preference to the above space-group names. 
They are only intended as comments. 
;
_shelx_estimated_absorpt_t_min 0.845
_shelx_estimated_absorpt_t_max 0.976
_shelxl_version_number 2014/6

loop_
_space_group_symop_operation_xyz
'x, y, z'
'-x+1/2, y+1/2, -z+1/2'
'-x, -y, -z'
'x-1/2, -y-1/2, z-1/2'

loop_
_atom_site_label
_atom_site_type_symbol
_atom_site_fract_x
_atom_site_fract_y
_atom_site_fract_z
_atom_site_U_iso_or_equiv
_atom_site_adp_type
_atom_site_occupancy
_atom_site_site_symmetry_order
_atom_site_calc_flag
_atom_site_refinement_flags_posn
_atom_site_refinement_flags_adp
_atom_site_refinement_flags_occupancy
_atom_site_disorder_assembly
_atom_site_disorder_group
Cr1 Cr 0.62940(8) 0.54604(7) 0.31556(7) 0.0180(3) Uani 1 1 d . . . . .
Cl1 Cl 0.49055(13) 0.25326(12) 0.02462(14) 0.0323(5) Uani 1 1 d . . . . .
O1 O 0.7258(4) 0.7613(3) 0.2362(4) 0.0275(11) Uani 1 1 d . . . . .
N1 N 0.7719(5) 0.3671(4) 0.1234(4) 0.0242(12) Uani 1 1 d D . . . .
H1N H 0.782(6) 0.329(4) 0.172(4) 0.029 Uiso 1 1 d D U . . .
C1 C 0.8211(6) 0.3448(5) 0.0763(6) 0.0323(17) Uani 1 1 d . . . . .
H1A H 0.8673 0.2961 0.0982 0.039 Uiso 1 1 calc R U . . .
Cl2 Cl 0.23340(16) 0.61707(15) 0.27728(15) 0.0394(5) Uani 1 1 d . . . . .
O2 O 0.6694(4) 0.6686(3) 0.3081(3) 0.0222(10) Uani 1 1 d . . . . .
N2 N 0.7097(4) 0.5156(4) 0.2377(4) 0.0179(11) Uani 1 1 d . . . . .
C2 C 0.8055(7) 0.3919(5) -0.0041(6) 0.039(2) Uani 1 1 d . . . . .
H2 H 0.8415 0.3775 -0.0371 0.047 Uiso 1 1 calc R U . . .
O3 O 0.5236(4) 0.5427(4) 0.1906(4) 0.0342(13) Uani 1 1 d . . . . .
N3 N 0.7719(4) 0.5251(4) 0.4317(4) 0.0190(11) Uani 1 1 d . . . . .
C3 C 0.7357(8) 0.4605(6) -0.0347(6) 0.043(2) Uani 1 1 d . . . . .
H3 H 0.7220 0.4927 -0.0910 0.052 Uiso 1 1 calc R U . . .
O4 O 0.4920(4) 0.5721(4) 0.2544(4) 0.0363(13) Uani 1 1 d . . . . .
N4 N 0.6142(4) 0.4123(4) 0.3384(4) 0.0239(12) Uani 1 1 d . . . . .
C4 C 0.6862(6) 0.4829(5) 0.0142(5) 0.0334(18) Uani 1 1 d . . . . .
H4 H 0.6390 0.5308 -0.0073 0.040 Uiso 1 1 calc R U . . .
N5 N 0.6154(4) 0.5873(4) 0.4333(4) 0.0232(12) Uani 1 1 d . . . . .
O5 O 0.4761(10) 0.3361(7) -0.0173(9) 0.163(8) Uani 1 1 d . . . . .
C5 C 0.7049(5) 0.4355(4) 0.0953(5) 0.0249(15) Uani 1 1 d . . . . .
O6 O 0.4613(6) 0.1823(6) -0.0406(6) 0.077(3) Uani 1 1 d . . . . .
C6 C 0.6542(5) 0.4532(5) 0.1553(5) 0.0235(14) Uani 1 1 d . . . . .
H6A H 0.5875 0.4793 0.1143 0.028 Uiso 1 1 calc R U . . .
H6B H 0.6443 0.3945 0.1797 0.028 Uiso 1 1 calc R U . . .
O7 O 0.5900(5) 0.2465(4) 0.0949(6) 0.065(2) Uani 1 1 d . . . . .
C7 C 0.7251(6) 0.6053(4) 0.2027(5) 0.0229(14) Uani 1 1 d . . . . .
H7A H 0.6797 0.6097 0.1337 0.028 Uiso 1 1 calc R U . . .
H7B H 0.7943 0.6085 0.2127 0.028 Uiso 1 1 calc R U . . .
O8 O 0.4277(8) 0.2542(15) 0.0630(11) 0.182(9) Uani 1 1 d . . . . .
C8 C 0.7066(5) 0.6847(4) 0.2520(5) 0.0214(14) Uani 1 1 d . . . . .
O9 O 0.2851(6) 0.5434(5) 0.3344(6) 0.067(2) Uani 1 1 d . . . . .
C9 C 0.8062(5) 0.4730(4) 0.3060(5) 0.0208(14) Uani 1 1 d . . . . .
H9A H 0.8538 0.4750 0.2802 0.025 Uiso 1 1 calc R U . . .
H9B H 0.7955 0.4089 0.3169 0.025 Uiso 1 1 calc R U . . .
O10 O 0.1554(8) 0.5906(8) 0.1881(7) 0.099(3) Uani 1 1 d . . . . .
C10 C 0.8473(5) 0.5252(5) 0.3978(5) 0.0212(14) Uani 1 1 d . . . . .
H10A H 0.9097 0.4966 0.4457 0.025 Uiso 1 1 calc R U . . .
H10B H 0.8625 0.5881 0.3876 0.025 Uiso 1 1 calc R U . . .
O11 O 0.2967(6) 0.6732(6) 0.2600(7) 0.077(3) Uani 1 1 d . . . . .
C11 C 0.7711(5) 0.4358(5) 0.4780(5) 0.0252(15) Uani 1 1 d . . . . .
H11A H 0.8361 0.4053 0.4992 0.030 Uiso 1 1 calc R U . . .
H11B H 0.7630 0.4479 0.5348 0.030 Uiso 1 1 calc R U . . .
O12 O 0.1866(7) 0.6632(6) 0.3253(6) 0.073(2) Uani 1 1 d . . . . .
C12 C 0.6905(5) 0.3744(5) 0.4138(5) 0.0244(15) Uani 1 1 d . . . . .
C13 C 0.6911(7) 0.2831(5) 0.4347(6) 0.0337(18) Uani 1 1 d . . . . .
H13 H 0.7460 0.2573 0.4884 0.040 Uiso 1 1 calc R U . . .
O13 O -0.0396(6) 0.5232(6) 0.2146(6) 0.073(2) Uani 1 1 d D . . . .
H13O H -0.007(6) 0.465(3) 0.217(7) 0.05(3) Uiso 1 1 d D . . . .
C14 C 0.6116(7) 0.2314(5) 0.3767(7) 0.042(2) Uani 1 1 d . . . . .
H14 H 0.6103 0.1689 0.3900 0.050 Uiso 1 1 calc R U . . .
O14 O 0.0203(6) 0.5406(6) 0.3151(6) 0.074(2) Uani 1 1 d D . . . .
H14O H 0.065(6) 0.589(5) 0.317(7) 0.05(3) Uiso 1 1 d D . . . .
C15 C 0.5337(7) 0.2690(6) 0.2994(7) 0.042(2) Uani 1 1 d . . . . .
H15 H 0.4781 0.2328 0.2589 0.051 Uiso 1 1 calc R U . . .
H15O H 0.318(7) 0.439(5) 0.177(7) 0.051 Uiso 1 1 d D U . . .
O15 O 0.2867(9) 0.3964(6) 0.2018(6) 0.094(3) Uani 1 1 d D . . . .
C16 C 0.5357(6) 0.3600(5) 0.2801(6) 0.0320(17) Uani 1 1 d . . . . .
H16 H 0.4819 0.3861 0.2258 0.017(18) Uiso 1 1 calc R . . . .
H16O H 0.202(5) 0.327(5) 0.168(4) 0.020 Uiso 1 1 d D U . . .
O16 O 0.2238(10) 0.3406(7) 0.1209(7) 0.107(4) Uani 1 1 d D . . . .
C17 C 0.7915(5) 0.5998(5) 0.5005(5) 0.0254(15) Uani 1 1 d . . . . .
H17A H 0.8469 0.5831 0.5632 0.031 Uiso 1 1 calc R U . . .
H17B H 0.8106 0.6555 0.4785 0.031 Uiso 1 1 calc R U . . .
C18 C 0.6992(5) 0.6159(4) 0.5079(5) 0.0241(14) Uani 1 1 d . . . . .
C19 C 0.6976(6) 0.6618(6) 0.5832(6) 0.0334(17) Uani 1 1 d . . . . .
H19 H 0.7572 0.6854 0.6334 0.040 Uiso 1 1 calc R U . . .
H19O H 0.550(9) 0.130(10) 0.747(7) 0.08(4) Uiso 1 1 d D . . . .
O19 O 0.5788(10) 0.1170(9) 0.7041(10) 0.123(4) Uani 1 1 d D . . . .
C20 C 0.6084(7) 0.6724(6) 0.5832(6) 0.041(2) Uani 1 1 d . . . . .
H20 H 0.6057 0.7024 0.6345 0.049 Uiso 1 1 calc R U . . .
H20O H 0.608(4) 0.173(10) 0.627(10) 0.08(5) Uiso 1 1 d D . . . .
O20 O 0.5386(12) 0.1625(13) 0.6125(10) 0.159(6) Uani 1 1 d D . . . .
C21 C 0.5227(7) 0.6394(6) 0.5088(7) 0.042(2) Uani 1 1 d . . . . .
H21 H 0.4604 0.6460 0.5081 0.050 Uiso 1 1 calc R U . . .
C22 C 0.5287(6) 0.5971(5) 0.4355(6) 0.0323(17) Uani 1 1 d . . . . .
H22 H 0.4695 0.5737 0.3845 0.039 Uiso 1 1 calc R U . . .
O17 O 0.0667(6) 0.2522(6) 0.3200(7) 0.052(3) Uani 0.754(16) 1 d . . P A 1
O18 O -0.0113(12) 0.3103(12) 0.3017(12) 0.017(5) Uiso 0.246(16) 1 d . . P A 2

loop_
_atom_site_aniso_label
_atom_site_aniso_U_11
_atom_site_aniso_U_22
_atom_site_aniso_U_33
_atom_site_aniso_U_23
_atom_site_aniso_U_13
_atom_site_aniso_U_12
Cr1 0.0230(5) 0.0112(5) 0.0193(6) -0.0006(4) 0.0097(4) 0.0008(4)
Cl1 0.0284(9) 0.0197(8) 0.0357(10) -0.0005(7) 0.0043(8) 0.0000(6)
O1 0.051(3) 0.008(2) 0.029(3) -0.0005(19) 0.024(3) -0.002(2)
N1 0.042(3) 0.011(3) 0.026(3) 0.001(2) 0.021(3) -0.001(2)
C1 0.052(5) 0.018(3) 0.036(4) -0.001(3) 0.029(4) 0.000(3)
Cl2 0.0436(11) 0.0409(11) 0.0383(11) 0.0074(9) 0.0232(9) 0.0063(9)
O2 0.036(3) 0.010(2) 0.024(2) -0.0003(18) 0.016(2) 0.0022(18)
N2 0.024(3) 0.010(2) 0.018(3) -0.002(2) 0.009(2) -0.001(2)
C2 0.070(6) 0.028(4) 0.035(5) -0.002(3) 0.039(4) 0.001(4)
O3 0.025(3) 0.041(3) 0.025(3) -0.005(2) 0.003(2) 0.007(2)
N3 0.020(3) 0.013(3) 0.020(3) 0.003(2) 0.007(2) 0.001(2)
C3 0.073(6) 0.031(4) 0.031(4) 0.009(4) 0.028(4) 0.007(4)
O4 0.026(3) 0.041(3) 0.038(3) -0.002(3) 0.013(2) 0.007(2)
N4 0.030(3) 0.019(3) 0.029(3) -0.008(2) 0.018(3) -0.006(2)
C4 0.052(5) 0.021(4) 0.021(4) 0.002(3) 0.012(3) 0.007(3)
N5 0.033(3) 0.012(3) 0.026(3) 0.002(2) 0.015(3) 0.000(2)
O5 0.151(10) 0.047(5) 0.127(9) 0.042(6) -0.069(8) -0.023(6)
C5 0.035(4) 0.012(3) 0.024(4) -0.008(3) 0.011(3) -0.003(3)
O6 0.068(5) 0.060(5) 0.073(5) -0.043(4) 0.009(4) -0.012(4)
C6 0.027(3) 0.016(3) 0.026(4) -0.006(3) 0.011(3) -0.004(3)
O7 0.046(4) 0.026(3) 0.089(6) -0.014(3) 0.003(4) 0.005(3)
C7 0.042(4) 0.006(3) 0.025(4) 0.000(3) 0.019(3) 0.001(3)
O8 0.072(7) 0.34(3) 0.146(12) -0.145(15) 0.060(8) -0.077(10)
C8 0.032(3) 0.010(3) 0.019(3) 0.001(2) 0.009(3) 0.003(3)
O9 0.083(5) 0.053(5) 0.086(6) 0.035(4) 0.056(5) 0.025(4)
C9 0.023(3) 0.013(3) 0.027(4) 0.000(3) 0.013(3) 0.000(2)
O10 0.107(7) 0.122(9) 0.056(5) -0.002(6) 0.027(5) -0.034(7)
C10 0.022(3) 0.020(3) 0.020(3) 0.003(3) 0.009(3) 0.003(3)
O11 0.068(5) 0.069(5) 0.113(7) 0.039(5) 0.060(5) 0.010(4)
C11 0.035(4) 0.017(3) 0.023(4) 0.008(3) 0.013(3) 0.005(3)
O12 0.090(6) 0.073(6) 0.074(5) 0.018(4) 0.053(5) 0.033(5)
C12 0.034(4) 0.023(3) 0.025(4) 0.001(3) 0.021(3) -0.001(3)
C13 0.056(5) 0.022(4) 0.042(5) 0.006(3) 0.038(4) 0.003(3)
O13 0.056(5) 0.069(5) 0.088(6) 0.034(5) 0.029(4) 0.008(4)
C14 0.067(6) 0.014(3) 0.066(6) -0.003(4) 0.050(5) -0.005(4)
O14 0.057(5) 0.077(6) 0.071(6) 0.010(5) 0.018(4) -0.017(4)
C15 0.048(5) 0.032(4) 0.061(6) -0.025(4) 0.037(5) -0.022(4)
O15 0.150(10) 0.064(6) 0.072(6) 0.012(5) 0.057(6) 0.002(6)
C16 0.035(4) 0.025(4) 0.040(5) -0.009(3) 0.022(4) -0.009(3)
O16 0.157(11) 0.075(7) 0.079(7) 0.005(6) 0.047(7) -0.012(7)
C17 0.030(4) 0.023(4) 0.020(4) -0.006(3) 0.010(3) -0.004(3)
C18 0.037(4) 0.014(3) 0.024(4) -0.001(3) 0.016(3) -0.003(3)
C19 0.047(5) 0.031(4) 0.027(4) -0.009(3) 0.021(4) -0.007(3)
O19 0.124(10) 0.101(9) 0.127(11) 0.004(8) 0.045(9) -0.014(8)
C20 0.058(5) 0.042(5) 0.034(5) -0.011(4) 0.031(4) -0.005(4)
O20 0.122(12) 0.190(17) 0.131(12) 0.037(12) 0.032(10) 0.003(12)
C21 0.051(5) 0.041(5) 0.055(5) -0.003(4) 0.042(5) -0.001(4)
C22 0.033(4) 0.029(4) 0.042(5) -0.002(3) 0.024(4) -0.002(3)
O17 0.048(5) 0.037(5) 0.075(7) -0.024(4) 0.033(5) -0.022(4)

loop_
_atom_type_symbol
_atom_type_description
_atom_type_scat_dispersion_real
_atom_type_scat_dispersion_imag
_atom_type_scat_source
C C 0.0033 0.0016 'International Tables Vol C Tables 4.2.6.8 and 6.1.1.4'
H H 0.0000 0.0000 'International Tables Vol C Tables 4.2.6.8 and 6.1.1.4'
N N 0.0061 0.0033 'International Tables Vol C Tables 4.2.6.8 and 6.1.1.4'
O O 0.0106 0.0060 'International Tables Vol C Tables 4.2.6.8 and 6.1.1.4'
Cl Cl 0.1484 0.1585 'International Tables Vol C Tables 4.2.6.8 and 6.1.1.4'
Cr Cr 0.3209 0.6236 'International Tables Vol C Tables 4.2.6.8 and 6.1.1.4'

loop_
_geom_angle_atom_site_label_1
_geom_angle_atom_site_label_2
_geom_angle_atom_site_label_3
_geom_angle
O3 Cr1 O4 43.2(2)
O3 Cr1 O2 95.5(2)
O4 Cr1 O2 94.7(2)
O3 Cr1 N4 93.0(3)
O4 Cr1 N4 95.7(3)
O2 Cr1 N4 169.5(2)
O3 Cr1 N5 124.4(2)
O4 Cr1 N5 81.2(2)
O2 Cr1 N5 87.3(2)
N4 Cr1 N5 93.0(2)
O3 Cr1 N3 159.9(2)
O4 Cr1 N3 156.3(2)
O2 Cr1 N3 88.2(2)
N4 Cr1 N3 81.8(2)
N5 Cr1 N3 75.5(2)
O3 Cr1 N2 79.4(2)
O4 Cr1 N2 122.3(2)
O2 Cr1 N2 83.0(2)
N4 Cr1 N2 92.6(2)
N5 Cr1 N2 155.2(2)
N3 Cr1 N2 81.4(2)
O5 Cl1 O8 103.3(13)
O5 Cl1 O6 112.7(7)
O8 Cl1 O6 107.5(7)
O5 Cl1 O7 108.8(6)
O8 Cl1 O7 111.3(8)
O6 Cl1 O7 112.9(5)
C1 N1 C5 122.3(6)
C1 N1 H1N 115(5)
C5 N1 H1N 123(5)
N1 C1 C2 120.5(7)
N1 C1 H1A 119.7
C2 C1 H1A 119.7
O9 Cl2 O11 111.3(5)
O9 Cl2 O10 112.9(7)
O11 Cl2 O10 107.1(6)
O9 Cl2 O12 106.6(5)
O11 Cl2 O12 112.8(6)
O10 Cl2 O12 106.1(6)
C8 O2 Cr1 118.1(4)
C9 N2 C7 111.8(5)
C9 N2 C6 109.6(5)
C7 N2 C6 109.7(5)
C9 N2 Cr1 107.1(4)
C7 N2 Cr1 105.2(4)
C6 N2 Cr1 113.4(4)
C3 C2 C1 117.8(8)
C3 C2 H2 121.1
C1 C2 H2 121.1
O4 O3 Cr1 68.4(3)
C17 N3 C10 110.6(5)
C17 N3 C11 109.2(5)
C10 N3 C11 111.5(5)
C17 N3 Cr1 107.9(4)
C10 N3 Cr1 109.3(4)
C11 N3 Cr1 108.4(4)
C4 C3 C2 121.1(8)
C4 C3 H3 119.5
C2 C3 H3 119.5
O3 O4 Cr1 68.4(3)
C12 N4 C16 119.3(7)
C12 N4 Cr1 116.2(5)
C16 N4 Cr1 124.4(5)
C3 C4 C5 119.7(7)
C3 C4 H4 120.2
C5 C4 H4 120.2
C18 N5 C22 118.4(6)
C18 N5 Cr1 115.9(5)
C22 N5 Cr1 125.2(5)
N1 C5 C4 118.6(7)
N1 C5 C6 116.7(6)
C4 C5 C6 124.7(7)
N2 C6 C5 114.8(5)
N2 C6 H6A 108.6
C5 C6 H6A 108.6
N2 C6 H6B 108.6
C5 C6 H6B 108.6
H6A C6 H6B 107.5
N2 C7 C8 112.9(5)
N2 C7 H7A 109.0
C8 C7 H7A 109.0
N2 C7 H7B 109.0
C8 C7 H7B 109.0
H7A C7 H7B 107.8
O1 C8 O2 122.8(6)
O1 C8 C7 119.1(6)
O2 C8 C7 118.2(6)
N2 C9 C10 108.1(5)
N2 C9 H9A 110.1
C10 C9 H9A 110.1
N2 C9 H9B 110.1
C10 C9 H9B 110.1
H9A C9 H9B 108.4
N3 C10 C9 108.6(5)
N3 C10 H10A 110.0
C9 C10 H10A 110.0
N3 C10 H10B 110.0
C9 C10 H10B 110.0
H10A C10 H10B 108.3
C12 C11 N3 112.9(6)
C12 C11 H11A 109.0
N3 C11 H11A 109.0
C12 C11 H11B 109.0
N3 C11 H11B 109.0
H11A C11 H11B 107.8
N4 C12 C13 121.8(7)
N4 C12 C11 116.8(6)
C13 C12 C11 121.2(7)
C14 C13 C12 118.6(8)
C14 C13 H13 120.7
C12 C13 H13 120.7
O14 O13 H13O 94(6)
C15 C14 C13 120.2(8)
C15 C14 H14 119.9
C13 C14 H14 119.9
O13 O14 H14O 103(6)
C14 C15 C16 119.7(8)
C14 C15 H15 120.1
C16 C15 H15 120.1
O16 O15 H15O 105(6)
N4 C16 C15 120.4(8)
N4 C16 H16 119.8
C15 C16 H16 119.8
O15 O16 H16O 75(5)
C18 C17 N3 108.2(5)
C18 C17 H17A 110.1
N3 C17 H17A 110.1
C18 C17 H17B 110.1
N3 C17 H17B 110.1
H17A C17 H17B 108.4
N5 C18 C19 121.7(7)
N5 C18 C17 114.7(6)
C19 C18 C17 123.5(7)
C20 C19 C18 118.7(8)
C20 C19 H19 120.6
C18 C19 H19 120.6
O20 O19 H19O 120(8)
C21 C20 C19 119.6(8)
C21 C20 H20 120.2
C19 C20 H20 120.2
O19 O20 H20O 87(8)
C22 C21 C20 119.0(8)
C22 C21 H21 120.5
C20 C21 H21 120.5
N5 C22 C21 122.4(8)
N5 C22 H22 118.8
C21 C22 H22 118.8

loop_
_geom_bond_atom_site_label_1
_geom_bond_atom_site_label_2
_geom_bond_distance
Cr1 O3 1.884(5)
Cr1 O4 1.884(5)
Cr1 O2 1.931(5)
Cr1 N4 2.041(6)
Cr1 N5 2.085(6)
Cr1 N3 2.108(5)
Cr1 N2 2.167(6)
Cl1 O5 1.363(9)
Cl1 O8 1.361(12)
Cl1 O6 1.395(7)
Cl1 O7 1.399(7)
O1 C8 1.224(8)
N1 C1 1.332(10)
N1 C5 1.353(9)
N1 H1N 0.907(10)
C1 C2 1.381(11)
C1 H1A 0.9500
Cl2 O9 1.399(7)
Cl2 O11 1.396(8)
Cl2 O10 1.414(10)
Cl2 O12 1.443(8)
O2 C8 1.290(8)
N2 C9 1.494(8)
N2 C7 1.499(8)
N2 C6 1.500(8)
C2 C3 1.380(13)
C2 H2 0.9500
O3 O4 1.388(8)
N3 C17 1.486(9)
N3 C10 1.485(9)
N3 C11 1.516(8)
C3 C4 1.361(12)
C3 H3 0.9500
N4 C12 1.339(9)
N4 C16 1.357(9)
C4 C5 1.380(11)
C4 H4 0.9500
N5 C18 1.339(9)
N5 C22 1.347(9)
C5 C6 1.513(10)
C6 H6A 0.9900
C6 H6B 0.9900
C7 C8 1.513(9)
C7 H7A 0.9900
C7 H7B 0.9900
C9 C10 1.507(10)
C9 H9A 0.9900
C9 H9B 0.9900
C10 H10A 0.9900
C10 H10B 0.9900
C11 C12 1.481(10)
C11 H11A 0.9900
C11 H11B 0.9900
C12 C13 1.388(10)
C13 C14 1.360(13)
C13 H13 0.9500
O13 O14 1.449(8)
O13 H13O 0.982(10)
C14 C15 1.363(14)
C14 H14 0.9500
O14 H14O 0.980(10)
C15 C16 1.383(12)
C15 H15 0.9500
O15 O16 1.450(8)
O15 H15O 0.982(10)
C16 H16 0.9500
O16 H16O 0.985(10)
C17 C18 1.486(10)
C17 H17A 0.9900
C17 H17B 0.9900
C18 C19 1.393(10)
C19 C20 1.368(12)
C19 H19 0.9500
O19 O20 1.458(9)
O19 H19O 0.982(10)
C20 C21 1.375(13)
C20 H20 0.9500
O20 H20O 0.986(10)
C21 C22 1.369(12)
C21 H21 0.9500
C22 H22 0.9500
